data_4030236
loop_
_publ_author_name
'Gromov, Sergey P.'
'Vedernikov, Artem I.'
'Lobova, Natalia A.'
'Kuz'mina, Lyudmila G.'
'Dmitrieva, Svetlana N.'
'Strelenko, Yuri A.'
'Howard, Judith A. K.'

_publ_section_title
;
 Synthesis, structure, and properties of supramolecular photoswitches
 based on ammonioalkyl derivatives of crown ether styryl dyes.
;
_journal_issue 23
_journal_name_full 'The Journal of organic chemistry'
_journal_page_first 11416
_journal_page_last 11430
_journal_paper_doi 10.1021/jo5018074
_journal_volume 79
_journal_year 2014
_chemical_formula_sum 'C29 H38 Cl2 N2 O14'
_chemical_formula_weight 709.51
_chemical_name_systematic
; 
 ? 
;
_space_group_IT_number 2
_symmetry_cell_setting triclinic
_symmetry_space_group_name_Hall '-P 1'
_symmetry_space_group_name_H-M 'P -1'
_atom_sites_solution_hydrogens geom
_atom_sites_solution_primary direct
_atom_sites_solution_secondary difmap
_audit_creation_method SHELXL-97
_cell_angle_alpha 101.734(11)
_cell_angle_beta 99.896(12)
_cell_angle_gamma 109.094(11)
_cell_formula_units_Z 2
_cell_length_a 11.425(3)
_cell_length_b 11.981(3)
_cell_length_c 12.650(3)
_cell_measurement_reflns_used 953
_cell_measurement_temperature 120(2)
_cell_measurement_theta_max 29.698
_cell_measurement_theta_min 2.139
_cell_volume 1548.0(7)
_computing_structure_refinement 'SHELXL-97 (Sheldrick, 1997)'
_computing_structure_solution 'SHELXS-97 (Sheldrick, 1990)'
_diffrn_ambient_temperature 120(2)
_diffrn_measured_fraction_theta_full 0.990
_diffrn_measured_fraction_theta_max 0.990
_diffrn_measurement_device_type 'Bruker SMART-6K'
_diffrn_measurement_method /W
_diffrn_radiation_monochromator graphite
_diffrn_radiation_source 'fine-focus sealed tube'
_diffrn_radiation_type MoK\a
_diffrn_radiation_wavelength 0.71073
_diffrn_reflns_av_R_equivalents 0.2313
_diffrn_reflns_av_sigmaI/netI 0.2972
_diffrn_reflns_limit_h_max 14
_diffrn_reflns_limit_h_min -14
_diffrn_reflns_limit_k_max 15
_diffrn_reflns_limit_k_min -15
_diffrn_reflns_limit_l_max 16
_diffrn_reflns_limit_l_min -16
_diffrn_reflns_number 18418
_diffrn_reflns_theta_full 27.00
_diffrn_reflns_theta_max 27.00
_diffrn_reflns_theta_min 1.70
_exptl_absorpt_coefficient_mu 0.285
_exptl_absorpt_correction_type none
_exptl_crystal_colour orange
_exptl_crystal_density_diffrn 1.522
_exptl_crystal_density_method 'not measured'
_exptl_crystal_description needle
_exptl_crystal_F_000 744
_exptl_crystal_size_max 0.18
_exptl_crystal_size_mid 0.04
_exptl_crystal_size_min 0.02
_refine_diff_density_max 0.654
_refine_diff_density_min -0.638
_refine_diff_density_rms 0.144
_refine_ls_extinction_coef 0.65(4)
_refine_ls_extinction_expression Fc^*^=kFc[1+0.001xFc^2^\l^3^/sin(2\q)]^-1/4^
_refine_ls_extinction_method SHELXL
_refine_ls_goodness_of_fit_ref 0.925
_refine_ls_hydrogen_treatment constr
_refine_ls_matrix_type full
_refine_ls_number_parameters 471
_refine_ls_number_reflns 6701
_refine_ls_number_restraints 154
_refine_ls_restrained_S_all 0.920
_refine_ls_R_factor_all 0.2691
_refine_ls_R_factor_gt 0.1233
_refine_ls_shift/su_max 0.000
_refine_ls_shift/su_mean 0.000
_refine_ls_structure_factor_coef Fsqd
_refine_ls_weighting_details 'calc w=1/[\s^2^(Fo^2^)+(0.1389P)^2^+0.0000P] where P=(Fo^2^+2Fc^2^)/3'
_refine_ls_weighting_scheme calc
_refine_ls_wR_factor_gt 0.2798
_refine_ls_wR_factor_ref 0.3272
_reflns_number_gt 2334
_reflns_number_total 6701
_reflns_threshold_expression >2sigma(I)
_cod_data_source_file jo5018074_si_002.cif
_cod_data_source_block dye_1f
_cod_depositor_comments
;
The following automatic conversions were performed:

'_symmetry_cell_setting' value 'Triclinic' changed to 'triclinic'
according to
/home/saulius/struct/COD-crude-data--automatic-downloads/rss-feeds/ACS/lib/dictionaries/cif_core.dic
dictionary named 'cif_core.dic' version 2.4.2 from 2011-04-26.

Automatic conversion script
Id: cif_fix_values 2935 2014-11-11 08:27:57Z andrius 

 Adding full bibliography for 4030234--4030240.cif.
;
_cod_original_sg_symbol_H-M P-1
_cod_database_code 4030236

loop_
_symmetry_equiv_pos_as_xyz
'x, y, z'
'-x, -y, -z'

loop_
_atom_site_label
_atom_site_type_symbol
_atom_site_fract_x
_atom_site_fract_y
_atom_site_fract_z
_atom_site_U_iso_or_equiv
_atom_site_adp_type
_atom_site_occupancy
_atom_site_symmetry_multiplicity
_atom_site_calc_flag
_atom_site_refinement_flags
_atom_site_disorder_assembly
_atom_site_disorder_group
Cl1 Cl 0.8734(2) 0.17264(19) 0.16972(16) 0.0491(7) Uani 1 1 d . . .
O11 O 0.9711(5) 0.1857(6) 0.1113(5) 0.0551(16) Uani 1 1 d . . .
O12 O 0.8462(7) 0.0604(5) 0.2005(5) 0.0646(18) Uani 1 1 d . . .
O13 O 0.7621(6) 0.1632(7) 0.0964(5) 0.073(2) Uani 1 1 d . . .
O14 O 0.9133(7) 0.2728(6) 0.2668(5) 0.070(2) Uani 1 1 d . . .
Cl2 Cl 0.3009(6) 0.3370(4) 0.7443(4) 0.0540(14) Uani 0.665(9) 1 d PDU A 1
O21 O 0.2517(12) 0.2110(9) 0.7478(10) 0.070(4) Uani 0.665(9) 1 d PDU A 1
O22 O 0.2035(14) 0.3612(16) 0.6765(11) 0.075(9) Uani 0.665(9) 1 d PDU A 1
O23 O 0.3465(11) 0.4196(10) 0.8541(7) 0.082(4) Uani 0.665(9) 1 d PDU A 1
O24 O 0.4076(8) 0.3529(8) 0.6932(8) 0.066(3) Uani 0.665(9) 1 d PDU A 1
Cl3 Cl 0.2405(10) 0.3137(8) 0.7619(7) 0.050(2) Uani 0.335(9) 1 d PDU A 2
O31 O 0.1656(17) 0.3305(19) 0.8387(14) 0.081(7) Uani 0.335(9) 1 d PDU A 2
O32 O 0.3742(13) 0.367(2) 0.818(2) 0.096(9) Uani 0.335(9) 1 d PDU A 2
O33 O 0.203(2) 0.1833(13) 0.7113(18) 0.074(9) Uani 0.335(9) 1 d PDU A 2
O34 O 0.217(3) 0.370(3) 0.6743(18) 0.059(15) Uani 0.335(9) 1 d PDU A 2
O1 O 0.4583(5) 0.0013(5) 0.2449(4) 0.0491(15) Uani 1 1 d . . .
O2 O 0.3490(6) -0.2418(5) 0.1184(5) 0.0516(15) Uani 1 1 d . . .
O3 O 0.1853(6) -0.4088(5) 0.1978(5) 0.0545(16) Uani 1 1 d . . .
O4 O 0.0797(5) -0.3117(5) 0.3651(4) 0.0504(15) Uani 1 1 d . . .
O5 O 0.1672(5) -0.0615(5) 0.4771(4) 0.0477(14) Uani 1 1 d . . .
O6 O 0.4018(5) 0.0592(5) 0.4311(4) 0.0460(14) Uani 1 1 d . . .
N1 N 0.8497(6) 0.9217(6) 0.7680(5) 0.0459(17) Uani 1 1 d . . .
N2 N 0.7919(6) 1.1536(6) 0.7455(5) 0.0462(17) Uani 1 1 d . . .
H2A H 0.7506 1.2050 0.7647 0.069 Uiso 1 1 calc R . .
H2B H 0.7336 1.0792 0.7019 0.069 Uiso 1 1 calc R . .
H2C H 0.8484 1.1863 0.7070 0.069 Uiso 1 1 calc R . .
C1 C 0.8517(8) 0.8786(8) 0.6601(7) 0.053(2) Uani 1 1 d . . .
H1 H 0.8968 0.9330 0.6227 0.064 Uiso 1 1 calc R . .
C2 C 0.7886(7) 0.7578(7) 0.6074(6) 0.0424(19) Uani 1 1 d . . .
H2 H 0.7932 0.7288 0.5331 0.051 Uiso 1 1 calc R . .
C3 C 0.7185(8) 0.6746(7) 0.6542(6) 0.0437(19) Uani 1 1 d . . .
C4 C 0.7153(8) 0.7221(7) 0.7667(6) 0.0443(19) Uani 1 1 d . . .
C5 C 0.6480(8) 0.6476(8) 0.8244(6) 0.047(2) Uani 1 1 d . . .
H5 H 0.5997 0.5632 0.7868 0.056 Uiso 1 1 calc R . .
C6 C 0.6487(8) 0.6914(7) 0.9334(7) 0.048(2) Uani 1 1 d . . .
H6 H 0.6000 0.6397 0.9709 0.058 Uiso 1 1 calc R . .
C7 C 0.7236(8) 0.8146(7) 0.9872(7) 0.047(2) Uani 1 1 d . . .
H7 H 0.7286 0.8443 1.0641 0.056 Uiso 1 1 calc R . .
C8 C 0.7900(7) 0.8952(8) 0.9369(6) 0.0427(19) Uani 1 1 d . . .
H8 H 0.8375 0.9794 0.9757 0.051 Uiso 1 1 calc R . .
C9 C 0.7842(7) 0.8467(7) 0.8239(6) 0.0369(17) Uani 1 1 d . . .
C10 C 0.6575(9) 0.5472(7) 0.5970(7) 0.053(2) Uani 1 1 d . . .
H10 H 0.6084 0.4949 0.6339 0.063 Uiso 1 1 calc R . .
C11 C 0.6642(9) 0.4955(8) 0.4952(7) 0.055(2) Uani 1 1 d . . .
H11 H 0.7149 0.5499 0.4610 0.066 Uiso 1 1 calc R . .
C12 C 0.6044(8) 0.3675(7) 0.4299(7) 0.045(2) Uani 1 1 d . . .
C13 C 0.6287(8) 0.3366(8) 0.3245(6) 0.049(2) Uani 1 1 d . . .
H13 H 0.6791 0.3988 0.2970 0.059 Uiso 1 1 calc R . .
C14 C 0.5779(8) 0.2134(7) 0.2605(7) 0.045(2) Uani 1 1 d . . .
H14 H 0.5939 0.1925 0.1893 0.054 Uiso 1 1 calc R . .
C15 C 0.5065(8) 0.1240(7) 0.2988(6) 0.044(2) Uani 1 1 d . . .
C16 C 0.4787(8) 0.1553(7) 0.4039(6) 0.0419(19) Uani 1 1 d . . .
C17 C 0.5317(7) 0.2756(7) 0.4668(6) 0.0436(19) Uani 1 1 d . . .
H17 H 0.5174 0.2959 0.5388 0.052 Uiso 1 1 calc R . .
C18 C 0.4880(9) -0.0363(7) 0.1397(6) 0.048(2) Uani 1 1 d . . .
H18A H 0.5771 0.0150 0.1432 0.058 Uiso 1 1 calc R . .
H18B H 0.4294 -0.0259 0.0784 0.058 Uiso 1 1 calc R . .
C19 C 0.4723(9) -0.1676(8) 0.1188(8) 0.056(2) Uani 1 1 d . . .
H19A H 0.4893 -0.1958 0.0459 0.067 Uiso 1 1 calc R . .
H19B H 0.5358 -0.1759 0.1776 0.067 Uiso 1 1 calc R . .
C20 C 0.3226(9) -0.3700(7) 0.0817(7) 0.056(2) Uani 1 1 d . . .
H20A H 0.3857 -0.3907 0.1300 0.067 Uiso 1 1 calc R . .
H20B H 0.3304 -0.3918 0.0042 0.067 Uiso 1 1 calc R . .
C21 C 0.1942(9) -0.4397(8) 0.0864(7) 0.057(2) Uani 1 1 d . . .
H21A H 0.1307 -0.4204 0.0373 0.068 Uiso 1 1 calc R . .
H21B H 0.1756 -0.5289 0.0601 0.068 Uiso 1 1 calc R . .
C22 C 0.0621(10) -0.4703(9) 0.2103(9) 0.068(3) Uani 1 1 d . . .
H22A H 0.0382 -0.5602 0.1823 0.081 Uiso 1 1 calc R . .
H22B H -0.0012 -0.4473 0.1649 0.081 Uiso 1 1 calc R . .
C23 C 0.0580(10) -0.4384(8) 0.3298(7) 0.060(2) Uani 1 1 d . . .
H23A H -0.0266 -0.4882 0.3376 0.072 Uiso 1 1 calc R . .
H23B H 0.1247 -0.4562 0.3766 0.072 Uiso 1 1 calc R . .
C24 C 0.0739(9) -0.2766(8) 0.4767(7) 0.051(2) Uani 1 1 d . . .
H24A H 0.1507 -0.2749 0.5281 0.061 Uiso 1 1 calc R . .
H24B H -0.0031 -0.3360 0.4884 0.061 Uiso 1 1 calc R . .
C25 C 0.0679(8) -0.1518(8) 0.4991(7) 0.050(2) Uani 1 1 d . . .
H25A H -0.0148 -0.1581 0.4534 0.060 Uiso 1 1 calc R . .
H25B H 0.0686 -0.1244 0.5786 0.060 Uiso 1 1 calc R . .
C26 C 0.2876(8) -0.0296(8) 0.5519(7) 0.053(2) Uani 1 1 d . . .
H26A H 0.3202 -0.0964 0.5344 0.064 Uiso 1 1 calc R . .
H26B H 0.2786 -0.0183 0.6294 0.064 Uiso 1 1 calc R . .
C27 C 0.3793(8) 0.0863(7) 0.5417(6) 0.044(2) Uani 1 1 d . . .
H27A H 0.3429 0.1511 0.5505 0.053 Uiso 1 1 calc R . .
H27B H 0.4607 0.1154 0.6002 0.053 Uiso 1 1 calc R . .
C28 C 0.9323(8) 1.0538(7) 0.8255(7) 0.050(2) Uani 1 1 d . . .
H28A H 0.9866 1.0583 0.8975 0.059 Uiso 1 1 calc R . .
H28B H 0.9901 1.0844 0.7790 0.059 Uiso 1 1 calc R . .
C29 C 0.8620(8) 1.1378(8) 0.8482(6) 0.0430(19) Uani 1 1 d . . .
H29A H 0.8001 1.1049 0.8907 0.052 Uiso 1 1 calc R . .
H29B H 0.9241 1.2194 0.8956 0.052 Uiso 1 1 calc R . .

loop_
_atom_site_aniso_label
_atom_site_aniso_U_11
_atom_site_aniso_U_22
_atom_site_aniso_U_33
_atom_site_aniso_U_23
_atom_site_aniso_U_13
_atom_site_aniso_U_12
Cl1 0.0649(14) 0.0408(12) 0.0387(11) 0.0039(9) 0.0151(10) 0.0196(10)
O11 0.054(3) 0.061(4) 0.050(3) 0.014(3) 0.024(3) 0.017(3)
O12 0.107(5) 0.039(3) 0.045(3) 0.011(3) 0.029(3) 0.020(3)
O13 0.072(4) 0.110(6) 0.055(4) 0.027(4) 0.022(3) 0.051(4)
O14 0.106(5) 0.043(4) 0.042(3) -0.003(3) 0.020(3) 0.012(4)
Cl2 0.075(3) 0.042(2) 0.041(2) 0.0037(16) 0.011(2) 0.024(2)
O21 0.116(10) 0.040(6) 0.055(7) 0.014(5) 0.015(7) 0.033(6)
O22 0.073(12) 0.090(14) 0.076(13) 0.045(10) 0.004(8) 0.040(9)
O23 0.125(10) 0.075(8) 0.038(5) 0.004(5) 0.010(6) 0.040(7)
O24 0.077(6) 0.057(6) 0.067(6) 0.011(5) 0.030(5) 0.024(5)
Cl3 0.062(5) 0.043(4) 0.044(4) 0.009(3) 0.008(4) 0.023(4)
O31 0.099(13) 0.095(14) 0.069(12) 0.017(10) 0.035(10) 0.059(11)
O32 0.075(13) 0.111(17) 0.102(17) 0.056(14) 0.000(12) 0.032(12)
O33 0.102(16) 0.058(13) 0.060(15) 0.021(10) 0.005(12) 0.035(11)
O34 0.052(18) 0.06(2) 0.06(2) 0.039(14) 0.023(15) 0.007(11)
O1 0.068(4) 0.045(3) 0.037(3) 0.006(2) 0.027(3) 0.020(3)
O2 0.066(4) 0.037(3) 0.047(3) -0.001(3) 0.014(3) 0.022(3)
O3 0.067(4) 0.042(3) 0.055(4) 0.007(3) 0.027(3) 0.020(3)
O4 0.066(4) 0.036(3) 0.046(3) 0.006(3) 0.014(3) 0.019(3)
O5 0.057(3) 0.046(3) 0.038(3) 0.010(3) 0.009(3) 0.019(3)
O6 0.061(3) 0.039(3) 0.037(3) 0.004(2) 0.017(3) 0.018(3)
N1 0.062(4) 0.034(4) 0.047(4) 0.011(3) 0.020(3) 0.023(3)
N2 0.062(4) 0.042(4) 0.036(4) 0.009(3) 0.012(3) 0.023(3)
C1 0.061(5) 0.043(5) 0.052(5) 0.000(4) 0.007(4) 0.026(4)
C2 0.057(5) 0.044(5) 0.035(4) 0.017(4) 0.022(4) 0.022(4)
C3 0.051(5) 0.039(4) 0.040(4) 0.004(4) 0.011(4) 0.020(4)
C4 0.053(5) 0.042(5) 0.042(4) 0.012(4) 0.016(4) 0.020(4)
C5 0.058(5) 0.041(5) 0.040(4) 0.007(4) 0.017(4) 0.017(4)
C6 0.070(6) 0.041(5) 0.044(4) 0.019(4) 0.028(4) 0.021(4)
C7 0.061(5) 0.038(5) 0.038(4) 0.004(4) 0.016(4) 0.016(4)
C8 0.053(5) 0.043(5) 0.040(4) 0.012(4) 0.021(4) 0.024(4)
C9 0.041(4) 0.032(4) 0.043(4) 0.009(3) 0.017(3) 0.017(3)
C10 0.082(6) 0.031(4) 0.041(4) 0.000(4) 0.028(4) 0.015(4)
C11 0.075(6) 0.052(5) 0.044(5) 0.010(4) 0.023(4) 0.028(5)
C12 0.060(5) 0.033(4) 0.045(4) 0.005(4) 0.017(4) 0.023(4)
C13 0.072(6) 0.043(5) 0.039(4) 0.017(4) 0.020(4) 0.022(4)
C14 0.056(5) 0.040(5) 0.043(4) 0.011(4) 0.019(4) 0.020(4)
C15 0.061(5) 0.035(5) 0.033(4) -0.003(3) 0.013(4) 0.020(4)
C16 0.055(5) 0.041(5) 0.029(4) 0.008(3) 0.015(3) 0.016(4)
C17 0.053(5) 0.045(5) 0.032(4) 0.009(4) 0.012(4) 0.019(4)
C18 0.071(6) 0.044(5) 0.029(4) 0.003(3) 0.021(4) 0.021(4)
C19 0.066(6) 0.046(5) 0.053(5) 0.005(4) 0.022(4) 0.020(5)
C20 0.077(6) 0.037(5) 0.050(5) 0.001(4) 0.017(5) 0.024(5)
C21 0.077(6) 0.034(5) 0.046(5) -0.002(4) 0.024(4) 0.007(4)
C22 0.075(7) 0.043(5) 0.097(8) 0.024(5) 0.046(6) 0.021(5)
C23 0.090(7) 0.042(5) 0.049(5) 0.009(4) 0.024(5) 0.024(5)
C24 0.061(5) 0.047(5) 0.045(5) 0.013(4) 0.018(4) 0.019(4)
C25 0.061(5) 0.043(5) 0.045(5) 0.007(4) 0.015(4) 0.022(4)
C26 0.057(5) 0.061(6) 0.048(5) 0.020(4) 0.019(4) 0.025(5)
C27 0.056(5) 0.040(5) 0.028(4) 0.001(3) 0.018(3) 0.008(4)
C28 0.068(6) 0.032(4) 0.047(5) 0.005(4) 0.021(4) 0.015(4)
C29 0.054(5) 0.048(5) 0.035(4) 0.009(4) 0.014(4) 0.030(4)

loop_
_atom_type_symbol
_atom_type_description
_atom_type_scat_dispersion_real
_atom_type_scat_dispersion_imag
_atom_type_scat_source
C C 0.0033 0.0016 'International Tables Vol C Tables 4.2.6.8 and 6.1.1.4'
H H 0.0000 0.0000 'International Tables Vol C Tables 4.2.6.8 and 6.1.1.4'
N N 0.0061 0.0033 'International Tables Vol C Tables 4.2.6.8 and 6.1.1.4'
O O 0.0106 0.0060 'International Tables Vol C Tables 4.2.6.8 and 6.1.1.4'
Cl Cl 0.1484 0.1585 'International Tables Vol C Tables 4.2.6.8 and 6.1.1.4'

loop_
_geom_angle_atom_site_label_1
_geom_angle_atom_site_label_2
_geom_angle_atom_site_label_3
_geom_angle
O13 Cl1 O14 112.1(4)
O13 Cl1 O11 108.1(4)
O14 Cl1 O11 110.5(4)
O13 Cl1 O12 107.3(4)
O14 Cl1 O12 109.6(4)
O11 Cl1 O12 109.1(4)
O23 Cl2 O22 111.3(8)
O23 Cl2 O21 111.0(7)
O22 Cl2 O21 109.4(8)
O23 Cl2 O24 108.5(7)
O22 Cl2 O24 108.7(7)
O21 Cl2 O24 107.8(6)
O31 Cl3 O32 110.5(10)
O31 Cl3 O34 110.1(10)
O32 Cl3 O34 109.3(11)
O31 Cl3 O33 108.7(10)
O32 Cl3 O33 110.0(10)
O34 Cl3 O33 108.1(10)
C15 O1 C18 117.6(6)
C19 O2 C20 113.7(7)
C21 O3 C22 113.1(7)
C24 O4 C23 111.3(6)
C25 O5 C26 113.1(6)
C16 O6 C27 116.0(6)
C1 N1 C9 122.1(7)
C1 N1 C28 116.3(7)
C9 N1 C28 121.4(6)
C2 C1 N1 119.0(9)
C1 C2 C3 124.0(8)
C2 C3 C10 122.2(7)
C2 C3 C4 116.1(7)
C10 C3 C4 121.6(8)
C5 C4 C9 117.4(7)
C5 C4 C3 122.2(8)
C9 C4 C3 120.4(7)
C6 C5 C4 122.5(8)
C5 C6 C7 117.4(8)
C8 C7 C6 124.3(7)
C7 C8 C9 116.2(7)
N1 C9 C4 118.3(7)
N1 C9 C8 119.7(7)
C4 C9 C8 122.1(7)
C11 C10 C3 124.8(9)
C10 C11 C12 128.8(9)
C17 C12 C13 118.6(7)
C17 C12 C11 123.9(7)
C13 C12 C11 117.4(8)
C14 C13 C12 119.5(8)
C15 C14 C13 120.8(7)
C14 C15 O1 124.9(7)
C14 C15 C16 119.8(7)
O1 C15 C16 115.2(7)
O6 C16 C17 126.8(7)
O6 C16 C15 114.5(7)
C17 C16 C15 118.7(7)
C12 C17 C16 122.5(7)
O1 C18 C19 108.1(7)
O2 C19 C18 111.5(7)
O2 C20 C21 110.0(7)
O3 C21 C20 108.9(7)
O3 C22 C23 111.4(8)
O4 C23 C22 108.6(7)
O4 C24 C25 107.9(7)
O5 C25 C24 115.3(7)
O5 C26 C27 109.4(7)
O6 C27 C26 107.1(6)
C29 C28 N1 115.5(7)
N2 C29 C28 113.6(6)

loop_
_geom_bond_atom_site_label_1
_geom_bond_atom_site_label_2
_geom_bond_distance
Cl1 O13 1.396(6)
Cl1 O14 1.416(6)
Cl1 O11 1.426(6)
Cl1 O12 1.427(6)
Cl2 O23 1.426(8)
Cl2 O22 1.429(9)
Cl2 O21 1.441(9)
Cl2 O24 1.452(9)
Cl3 O31 1.427(12)
Cl3 O32 1.432(12)
Cl3 O34 1.441(12)
Cl3 O33 1.448(12)
O1 C15 1.365(9)
O1 C18 1.450(8)
O2 C19 1.397(10)
O2 C20 1.423(9)
O3 C21 1.412(10)
O3 C22 1.412(11)
O4 C24 1.408(9)
O4 C23 1.415(10)
O5 C25 1.401(10)
O5 C26 1.412(10)
O6 C16 1.348(9)
O6 C27 1.457(8)
N1 C1 1.364(10)
N1 C9 1.366(10)
N1 C28 1.498(10)
N2 C29 1.486(9)
C1 C2 1.349(11)
C2 C3 1.366(11)
C3 C10 1.422(11)
C3 C4 1.433(11)
C4 C5 1.389(12)
C4 C9 1.403(11)
C5 C6 1.370(11)
C6 C7 1.393(11)
C7 C8 1.360(11)
C8 C9 1.411(10)
C10 C11 1.338(11)
C11 C12 1.451(11)
C12 C17 1.365(11)
C12 C13 1.408(11)
C13 C14 1.401(11)
C14 C15 1.350(11)
C15 C16 1.425(10)
C16 C17 1.368(11)
C18 C19 1.486(11)
C20 C21 1.450(12)
C22 C23 1.495(13)
C24 C25 1.490(11)
C26 C27 1.486(12)
C28 C29 1.494(11)
